data_1550501
loop_
_publ_author_name
'Gruetzmacher, Hansjoerg'
'Hou, Yuanfeng'
'Li, Zhongshu'
'Li, Yaqi'
'Su, Cheng-Yong'
'Puschmann, Florian'
'Liu, Peng'

_publ_section_title
;
 Making the Unconventional \m2-P Bridging Binding Mode More Conventional
 in Phosphinine Complexes
;
_journal_name_full 'Chemical Science'
_journal_paper_doi 10.1039/C8SC05281F
_journal_year 2019
_chemical_formula_moiety 'C28 H36 Cl2 Cu2 O4 P4'
_chemical_formula_sum 'C28 H36 Cl2 Cu2 O4 P4'
_chemical_formula_weight 758.43
_space_group_crystal_system triclinic
_space_group_IT_number 2
_space_group_name_Hall '-P 1'
_space_group_name_H-M_alt 'P -1'
_symmetry_space_group_name_Hall '-P 1'
_symmetry_space_group_name_H-M 'P -1'
_atom_sites_solution_hydrogens geom
_atom_sites_solution_primary dual
_audit_creation_date 2018-03-14
_audit_creation_method
;
Olex2 1.2
(compiled 2017.08.10 svn.r3458 for OlexSys, GUI svn.r5381)
;
_audit_update_record
;
2018-10-09 deposited with the CCDC.
2019-01-17 downloaded from the CCDC.
;
_cell_angle_alpha 78.259(4)
_cell_angle_beta 87.754(4)
_cell_angle_gamma 80.431(4)
_cell_formula_units_Z 1
_cell_length_a 8.0889(4)
_cell_length_b 9.7187(5)
_cell_length_c 10.6284(5)
_cell_measurement_reflns_used 3088
_cell_measurement_temperature 290.85(10)
_cell_measurement_theta_max 72.8260
_cell_measurement_theta_min 5.5380
_cell_volume 806.66(7)
_computing_cell_refinement 'CrysAlisPro 1.171.38.43 (Rigaku OD, 2015)'
_computing_data_collection 'CrysAlisPro 1.171.38.43 (Rigaku OD, 2015)'
_computing_data_reduction 'CrysAlisPro 1.171.38.43 (Rigaku OD, 2015)'
_computing_molecular_graphics 'Olex2 (Dolomanov et al., 2009)'
_computing_publication_material 'Olex2 (Dolomanov et al., 2009)'
_computing_structure_refinement 'ShelXL (Sheldrick, 2015)'
_computing_structure_solution 'ShelXT (Sheldrick, 2015)'
_diffrn_ambient_environment air
_diffrn_ambient_temperature 290.85(10)
_diffrn_detector 'CCD plate'
_diffrn_detector_area_resol_mean 10.6525
_diffrn_detector_type Atlas
_diffrn_measured_fraction_theta_full 0.981
_diffrn_measured_fraction_theta_max 0.948
_diffrn_measurement_details
;
List of Runs (angles in degrees, time in seconds):

  # Type    Start    End  Width  t~exp~   \w     \q     \k     \f   Frames
#--------------------------------------------------------------------------
  1  \w    -66.00  27.00   1.00    1.00    --  -41.14  57.00  60.00   93
  2  \w   -106.00 -13.00   1.00    1.00    --  -41.14 -57.00 -90.00   93
  3  \w   -130.00 -37.00   1.00    1.00    --  -41.14-178.00  60.00   93
  4  \w     79.00 121.00   1.00    1.00    --  106.40-125.00 150.00   42
  5  \w     46.00  72.00   1.00    1.00    --  106.40-125.00 150.00   26
  6  \w     33.00 139.00   1.00    1.00    --  106.40 -77.00 -60.00  106
  7  \w     81.00 165.00   1.00    1.00    --  106.40  45.00  30.00   84
  8  \w     96.00 177.00   1.00    1.00    --  106.40 125.00 -90.00   81
  9  \w     96.00 148.00   1.00    1.00    --  106.40 125.00  30.00   52
 10  \w     86.00 178.00   1.00    1.00    --  106.40  61.00 -30.00   92
 11  \w     77.00 157.00   1.00    1.00    --  106.40  61.00  90.00   80
 12  \w     30.00 107.00   1.00    1.00    --  106.40 -95.00-120.00   77
;
_diffrn_measurement_device 'four-circle diffractometer'
_diffrn_measurement_device_type 'SuperNova, Dual, Cu at zero, Atlas'
_diffrn_measurement_method '\w scans'
_diffrn_orient_matrix_type 'CrysAlisPro convention (1999,Acta A55,543-557)'
_diffrn_orient_matrix_UB_11 -0.0305249000
_diffrn_orient_matrix_UB_12 0.1363478000
_diffrn_orient_matrix_UB_13 0.0560807000
_diffrn_orient_matrix_UB_21 -0.0175996000
_diffrn_orient_matrix_UB_22 0.0911829000
_diffrn_orient_matrix_UB_23 -0.1369395000
_diffrn_orient_matrix_UB_31 -0.1899021000
_diffrn_orient_matrix_UB_32 -0.0033749000
_diffrn_orient_matrix_UB_33 0.0045130000
_diffrn_radiation_monochromator mirror
_diffrn_radiation_probe x-ray
_diffrn_radiation_type CuK\a
_diffrn_radiation_wavelength 1.54184
_diffrn_reflns_av_R_equivalents 0.0353
_diffrn_reflns_av_unetI/netI 0.0369
_diffrn_reflns_Laue_measured_fraction_full 0.981
_diffrn_reflns_Laue_measured_fraction_max 0.948
_diffrn_reflns_limit_h_max 7
_diffrn_reflns_limit_h_min -10
_diffrn_reflns_limit_k_max 8
_diffrn_reflns_limit_k_min -11
_diffrn_reflns_limit_l_max 13
_diffrn_reflns_limit_l_min -12
_diffrn_reflns_number 4593
_diffrn_reflns_point_group_measured_fraction_full 0.981
_diffrn_reflns_point_group_measured_fraction_max 0.948
_diffrn_reflns_theta_full 67.684
_diffrn_reflns_theta_max 73.247
_diffrn_reflns_theta_min 4.249
_diffrn_source 'micro-focus sealed X-ray tube'
_diffrn_source_type 'SuperNova (Cu) X-ray Source'
_exptl_absorpt_coefficient_mu 5.293
_exptl_absorpt_correction_T_max 1.00000
_exptl_absorpt_correction_T_min 0.10003
_exptl_absorpt_correction_type multi-scan
_exptl_absorpt_process_details
;
CrysAlisPro 1.171.38.43 (Rigaku Oxford Diffraction, 2015)
Empirical absorption correction using spherical harmonics,
 implemented in SCALE3 ABSPACK scaling algorithm.
;
_exptl_crystal_colour 'clear yellowish yellow'
_exptl_crystal_colour_lustre clear
_exptl_crystal_colour_modifier yellowish
_exptl_crystal_colour_primary yellow
_exptl_crystal_density_diffrn 1.561
_exptl_crystal_description block
_exptl_crystal_F_000 388
_exptl_crystal_size_max 0.21
_exptl_crystal_size_mid 0.18
_exptl_crystal_size_min 0.15
_refine_diff_density_max 0.898
_refine_diff_density_min -0.843
_refine_diff_density_rms 0.133
_refine_ls_extinction_method none
_refine_ls_goodness_of_fit_ref 1.121
_refine_ls_hydrogen_treatment constr
_refine_ls_matrix_type full
_refine_ls_number_parameters 187
_refine_ls_number_reflns 3062
_refine_ls_number_restraints 0
_refine_ls_restrained_S_all 1.121
_refine_ls_R_factor_all 0.0571
_refine_ls_R_factor_gt 0.0555
_refine_ls_shift/su_max 0.000
_refine_ls_shift/su_mean 0.000
_refine_ls_structure_factor_coef Fsqd
_refine_ls_weighting_details 'w=1/[\s^2^(Fo^2^)+(0.0941P)^2^+1.1527P] where P=(Fo^2^+2Fc^2^)/3'
_refine_ls_weighting_scheme calc
_refine_ls_wR_factor_gt 0.1528
_refine_ls_wR_factor_ref 0.1545
_reflns_Friedel_coverage 0.000
_reflns_number_gt 2904
_reflns_number_total 3062
_reflns_threshold_expression 'I > 2\s(I)'
_cod_data_source_file c8sc05281f2.cif
_cod_data_source_block exp_1748
_cod_database_code 1550501
_shelx_space_group_comment
;
The symmetry employed for this shelxl refinement is uniquely defined
by the following loop, which should always be used as a source of
symmetry information in preference to the above space-group names.
They are only intended as comments.
;
_shelx_estimated_absorpt_t_max 0.504
_shelx_estimated_absorpt_t_min 0.403
_reflns_odcompleteness_completeness 98.95
_reflns_odcompleteness_iscentric 1
_reflns_odcompleteness_theta 66.49
_olex2_refinement_description
;
1. Fixed Uiso
 At 1.2 times of:
  All C(H) groups
 At 1.5 times of:
  All C(H,H,H) groups, All O(H) groups
2.a Aromatic/amide H refined with riding coordinates:
 C11(H11), C2(H2A), C9(H9), C4(H4)
2.b Idealised Me refined as rotating group:
 C13(H13A,H13B,H13C), C6(H6A,H6B,H6C), C14(H14A,H14B,H14C), C7(H7A,H7B,H7C)
2.c Idealised tetrahedral OH refined as rotating group:
 O2(H2), O1(H1)
;
_olex2_submission_special_instructions 'No special instructions were received'
_oxdiff_exptl_absorpt_empirical_details
;
Empirical correction (ABSPACK) includes:
- Absorption correction using spherical harmonics
- Frame scaling
- Detector area scaling
;
_oxdiff_exptl_absorpt_empirical_full_max 4.635
_oxdiff_exptl_absorpt_empirical_full_min 0.527

loop_
_space_group_symop_operation_xyz
'x, y, z'
'-x, -y, -z'

loop_
_atom_site_label
_atom_site_type_symbol
_atom_site_fract_x
_atom_site_fract_y
_atom_site_fract_z
_atom_site_U_iso_or_equiv
_atom_site_adp_type
_atom_site_occupancy
_atom_site_site_symmetry_order
_atom_site_calc_flag
_atom_site_refinement_flags_posn
Cu1 Cu 0.86334(6) 0.46080(5) 0.56516(5) 0.0199(2) Uani 1 1 d .
Cl1 Cl 0.91324(11) 0.26179(9) 0.73255(8) 0.0237(2) Uani 1 1 d .
P1 P 0.62434(11) 0.58658(9) 0.62540(8) 0.0197(2) Uani 1 1 d .
P2 P 0.94076(11) 0.37371(9) 0.38812(8) 0.0182(2) Uani 1 1 d .
O2 O 1.1167(3) 0.1315(3) 0.5238(3) 0.0273(6) Uani 1 1 d .
H2 H 1.0561 0.1627 0.5812 0.041 Uiso 1 1 calc GR
O1 O 0.6785(4) 0.4672(3) 0.8764(3) 0.0324(6) Uani 1 1 d .
H1 H 0.7278 0.4052 0.8372 0.049 Uiso 1 1 calc GR
C8 C 1.0613(4) 0.2036(4) 0.4077(3) 0.0199(7) Uani 1 1 d .
C12 C 0.8972(4) 0.4193(4) 0.2242(3) 0.0198(7) Uani 1 1 d .
C10 C 1.0677(5) 0.1997(4) 0.1767(4) 0.0235(7) Uani 1 1 d .
C13 C 0.7840(5) 0.5578(4) 0.1748(3) 0.0238(7) Uani 1 1 d .
H13A H 0.6796 0.5619 0.2248 0.036 Uiso 1 1 calc GR
H13B H 0.7587 0.5644 0.0841 0.036 Uiso 1 1 calc GR
H13C H 0.8402 0.6374 0.1832 0.036 Uiso 1 1 calc GR
C11 C 0.9640(5) 0.3314(4) 0.1409(3) 0.0232(7) Uani 1 1 d .
H11 H 0.9372 0.3632 0.0524 0.028 Uiso 1 1 calc R
C5 C 0.5052(4) 0.7487(4) 0.5581(4) 0.0222(7) Uani 1 1 d .
C1 C 0.6028(5) 0.5809(4) 0.7903(4) 0.0243(7) Uani 1 1 d .
C2 C 0.5044(5) 0.6883(4) 0.8413(4) 0.0263(8) Uani 1 1 d .
H2A H 0.4965 0.6767 0.9321 0.032 Uiso 1 1 calc R
C9 C 1.1093(5) 0.1382(4) 0.3039(4) 0.0232(7) Uani 1 1 d .
H9 H 1.1746 0.0458 0.3210 0.028 Uiso 1 1 calc R
C4 C 0.4184(5) 0.8371(4) 0.6329(4) 0.0253(8) Uani 1 1 d .
H4 H 0.3538 0.9232 0.5895 0.030 Uiso 1 1 calc R
C3 C 0.4171(5) 0.8113(4) 0.7673(4) 0.0275(8) Uani 1 1 d .
C6 C 0.4958(5) 0.7867(4) 0.4136(4) 0.0277(8) Uani 1 1 d .
H6A H 0.6040 0.7524 0.3768 0.041 Uiso 1 1 calc GR
H6B H 0.4687 0.8903 0.3859 0.041 Uiso 1 1 calc GR
H6C H 0.4084 0.7420 0.3842 0.041 Uiso 1 1 calc GR
C14 C 1.1365(6) 0.1178(4) 0.0747(4) 0.0332(9) Uani 1 1 d .
H14A H 1.0589 0.1413 0.0022 0.050 Uiso 1 1 calc GR
H14B H 1.1498 0.0154 0.1107 0.050 Uiso 1 1 calc GR
H14C H 1.2457 0.1434 0.0451 0.050 Uiso 1 1 calc GR
C7 C 0.3206(6) 0.9220(5) 0.8356(5) 0.0371(10) Uani 1 1 d .
H7A H 0.2806 0.8748 0.9189 0.056 Uiso 1 1 calc GR
H7B H 0.2245 0.9745 0.7832 0.056 Uiso 1 1 calc GR
H7C H 0.3940 0.9883 0.8490 0.056 Uiso 1 1 calc GR

loop_
_atom_site_aniso_label
_atom_site_aniso_U_11
_atom_site_aniso_U_22
_atom_site_aniso_U_33
_atom_site_aniso_U_23
_atom_site_aniso_U_13
_atom_site_aniso_U_12
Cu1 0.0231(3) 0.0183(3) 0.0169(3) -0.0043(2) 0.0024(2) 0.0012(2)
Cl1 0.0307(5) 0.0184(4) 0.0200(4) -0.0006(3) 0.0001(3) -0.0021(3)
P1 0.0200(4) 0.0188(4) 0.0193(4) -0.0047(3) 0.0032(3) -0.0003(3)
P2 0.0229(4) 0.0156(4) 0.0160(4) -0.0055(3) -0.0007(3) 0.0001(3)
O2 0.0344(15) 0.0208(13) 0.0234(13) -0.0057(10) -0.0026(11) 0.0069(11)
O1 0.0412(16) 0.0307(14) 0.0201(13) -0.0015(11) 0.0054(12) 0.0029(12)
C8 0.0241(17) 0.0173(16) 0.0198(16) -0.0053(13) -0.0005(13) -0.0051(13)
C12 0.0207(16) 0.0201(16) 0.0202(16) -0.0054(13) -0.0018(13) -0.0061(13)
C10 0.0329(19) 0.0185(16) 0.0231(18) -0.0102(14) 0.0043(14) -0.0088(14)
C13 0.0276(18) 0.0239(18) 0.0198(16) -0.0045(13) -0.0025(14) -0.0036(15)
C11 0.0302(19) 0.0218(17) 0.0182(16) -0.0037(13) -0.0013(14) -0.0060(15)
C5 0.0186(16) 0.0203(17) 0.0283(19) -0.0055(14) -0.0017(14) -0.0036(13)
C1 0.0240(18) 0.0234(17) 0.0245(18) -0.0030(14) 0.0051(14) -0.0047(14)
C2 0.0271(19) 0.0291(19) 0.0251(18) -0.0095(15) 0.0092(15) -0.0084(15)
C9 0.0272(18) 0.0152(16) 0.0276(19) -0.0076(14) 0.0016(14) -0.0008(14)
C4 0.0212(17) 0.0186(16) 0.037(2) -0.0084(15) -0.0008(15) -0.0012(14)
C3 0.0234(18) 0.0243(18) 0.038(2) -0.0136(16) 0.0092(16) -0.0061(15)
C6 0.031(2) 0.0226(18) 0.0288(19) -0.0044(15) -0.0065(15) -0.0018(15)
C14 0.046(2) 0.0264(19) 0.028(2) -0.0134(16) 0.0094(18) -0.0030(17)
C7 0.037(2) 0.032(2) 0.044(2) -0.0189(19) 0.0100(19) 0.0006(18)

loop_
_atom_type_symbol
_atom_type_description
_atom_type_scat_dispersion_real
_atom_type_scat_dispersion_imag
_atom_type_scat_source
C C 0.0181 0.0091 'International Tables Vol C Tables 4.2.6.8 and 6.1.1.4'
H H 0.0000 0.0000 'International Tables Vol C Tables 4.2.6.8 and 6.1.1.4'
O O 0.0492 0.0322 'International Tables Vol C Tables 4.2.6.8 and 6.1.1.4'
Cu Cu -1.9646 0.5888 'International Tables Vol C Tables 4.2.6.8 and 6.1.1.4'
Cl Cl 0.3639 0.7018 'International Tables Vol C Tables 4.2.6.8 and 6.1.1.4'
P P 0.2955 0.4335 'International Tables Vol C Tables 4.2.6.8 and 6.1.1.4'

loop_
_geom_angle_atom_site_label_1
_geom_angle_atom_site_label_2
_geom_angle_atom_site_label_3
_geom_angle
_geom_angle_site_symmetry_1
_geom_angle_site_symmetry_3
Cl1 Cu1 Cu1 115.87(4) . 2_766
Cl1 Cu1 P2 104.33(3) . 2_766
P1 Cu1 Cu1 132.54(4) . 2_766
P1 Cu1 Cl1 103.57(4) . .
P1 Cu1 P2 96.35(3) . 2_766
P2 Cu1 Cu1 50.36(3) 2_766 2_766
P2 Cu1 Cu1 61.74(3) . 2_766
P2 Cu1 Cl1 104.00(3) . .
P2 Cu1 P1 133.39(4) . .
P2 Cu1 P2 112.11(3) . 2_766
C5 P1 Cu1 133.37(13) . .
C5 P1 C1 103.38(18) . .
C1 P1 Cu1 115.06(13) . .
Cu1 P2 Cu1 67.89(3) . 2_766
C8 P2 Cu1 106.20(12) . 2_766
C8 P2 Cu1 117.94(12) . .
C12 P2 Cu1 137.73(13) . .
C12 P2 Cu1 107.31(12) . 2_766
C12 P2 C8 103.90(17) . .
C8 O2 H2 109.5 . .
C1 O1 H1 109.5 . .
O2 C8 P2 121.3(3) . .
O2 C8 C9 116.6(3) . .
C9 C8 P2 122.1(3) . .
C13 C12 P2 118.0(3) . .
C11 C12 P2 121.5(3) . .
C11 C12 C13 120.5(3) . .
C11 C10 C14 119.5(3) . .
C9 C10 C11 122.9(3) . .
C9 C10 C14 117.6(3) . .
C12 C13 H13A 109.5 . .
C12 C13 H13B 109.5 . .
C12 C13 H13C 109.5 . .
H13A C13 H13B 109.5 . .
H13A C13 H13C 109.5 . .
H13B C13 H13C 109.5 . .
C12 C11 C10 125.3(3) . .
C12 C11 H11 117.4 . .
C10 C11 H11 117.4 . .
C4 C5 P1 121.8(3) . .
C4 C5 C6 121.1(3) . .
C6 C5 P1 117.0(3) . .
O1 C1 P1 120.9(3) . .
O1 C1 C2 116.3(3) . .
C2 C1 P1 122.8(3) . .
C1 C2 H2A 118.0 . .
C3 C2 C1 123.9(4) . .
C3 C2 H2A 118.0 . .
C8 C9 H9 117.9 . .
C10 C9 C8 124.2(3) . .
C10 C9 H9 117.9 . .
C5 C4 H4 117.1 . .
C5 C4 C3 125.7(4) . .
C3 C4 H4 117.1 . .
C2 C3 C4 122.4(3) . .
C2 C3 C7 118.2(4) . .
C4 C3 C7 119.4(4) . .
C5 C6 H6A 109.5 . .
C5 C6 H6B 109.5 . .
C5 C6 H6C 109.5 . .
H6A C6 H6B 109.5 . .
H6A C6 H6C 109.5 . .
H6B C6 H6C 109.5 . .
C10 C14 H14A 109.5 . .
C10 C14 H14B 109.5 . .
C10 C14 H14C 109.5 . .
H14A C14 H14B 109.5 . .
H14A C14 H14C 109.5 . .
H14B C14 H14C 109.5 . .
C3 C7 H7A 109.5 . .
C3 C7 H7B 109.5 . .
C3 C7 H7C 109.5 . .
H7A C7 H7B 109.5 . .
H7A C7 H7C 109.5 . .
H7B C7 H7C 109.5 . .

loop_
_geom_bond_atom_site_label_1
_geom_bond_atom_site_label_2
_geom_bond_distance
_geom_bond_site_symmetry_2
Cu1 Cu1 2.6976(10) 2_766
Cu1 Cl1 2.3378(9) .
Cu1 P1 2.2534(10) .
Cu1 P2 2.2424(9) .
Cu1 P2 2.5648(10) 2_766
P1 C5 1.736(4) .
P1 C1 1.745(4) .
P2 Cu1 2.5648(10) 2_766
P2 C8 1.752(4) .
P2 C12 1.743(3) .
O2 H2 0.8400 .
O2 C8 1.343(4) .
O1 H1 0.8400 .
O1 C1 1.357(5) .
C8 C9 1.393(5) .
C12 C13 1.506(5) .
C12 C11 1.386(5) .
C10 C11 1.399(5) .
C10 C9 1.392(5) .
C10 C14 1.508(5) .
C13 H13A 0.9800 .
C13 H13B 0.9800 .
C13 H13C 0.9800 .
C11 H11 0.9500 .
C5 C4 1.378(5) .
C5 C6 1.506(5) .
C1 C2 1.391(5) .
C2 H2A 0.9500 .
C2 C3 1.388(6) .
C9 H9 0.9500 .
C4 H4 0.9500 .
C4 C3 1.398(6) .
C3 C7 1.513(5) .
C6 H6A 0.9800 .
C6 H6B 0.9800 .
C6 H6C 0.9800 .
C14 H14A 0.9800 .
C14 H14B 0.9800 .
C14 H14C 0.9800 .
C7 H7A 0.9800 .
C7 H7B 0.9800 .
C7 H7C 0.9800 .
